data_2217123
loop_
_publ_author_name
'Faroughi, Masoud'
'Try, Andrew C.'
'Turner, Peter'

_publ_section_title 2,8-Dichloro-6<i>H</i>,12<i>H</i>-5,11-ethanodibenzo[<i>b</i>,<i>f</i>][1,5]diazocine
_journal_coeditor_code HK2402
_journal_issue 1
_journal_name_full 'Acta Crystallographica Section E'
_journal_page_first o39
_journal_page_last o39
_journal_paper_doi 10.1107/S1600536807062642
_journal_volume 64
_journal_year 2008
_chemical_formula_iupac 'C16 H14 Cl2 N2'
_chemical_formula_moiety 'C16 H14 Cl2 N2'
_chemical_formula_sum 'C16 H14 Cl2 N2'
_chemical_formula_weight 305.19
_chemical_melting_point .454E-305
_chemical_name_common
;
ethano-strapped 2,8-dichloro Tr\"oger's base
;
_chemical_name_systematic
;
2,8-Dichloro-6<i>H</i>,12<i>H</i>-5,11-
ethanodibenzo[<i>b</i>,<i>f</i>][1,5]diazocine
;
_space_group_IT_number 2
_symmetry_cell_setting triclinic
_symmetry_space_group_name_Hall '-P 1'
_symmetry_space_group_name_H-M 'P -1'
_atom_sites_solution_hydrogens geom
_atom_sites_solution_primary direct
_atom_sites_solution_secondary difmap
_audit_creation_method SHELXL-97
_cell_angle_alpha 85.320(3)
_cell_angle_beta 84.956(2)
_cell_angle_gamma 76.470(3)
_cell_formula_units_Z 2
_cell_length_a 6.8801(11)
_cell_length_b 10.1951(17)
_cell_length_c 10.2466(16)
_cell_measurement_reflns_used 925
_cell_measurement_temperature 150(2)
_cell_measurement_theta_max 27.852
_cell_measurement_theta_min 3.530
_cell_volume 694.69(19)
_computing_cell_refinement 'SAINT (Siemens, 1995)'
_computing_data_collection 'SMART (Siemens, 1995)'
_computing_data_reduction 'SAINT and XPREP (Siemens, 1995)'
_computing_molecular_graphics
;
XTAL3.6 (Hall <i>et al.</i>,  1999),  ORTEPII (Johnson, 1976)
and  WinGX (Farrugia, 1999)
;
_computing_publication_material 'WinGX (Farrugia, 1999)'
_computing_structure_refinement 'SHELXL97 (Sheldrick, 1997)'
_computing_structure_solution 'SIR97 (Altomare <i>et al.</i>,  1999)'
_diffrn_ambient_temperature 150(2)
_diffrn_measured_fraction_theta_full 0.992
_diffrn_measured_fraction_theta_max 0.926
_diffrn_measurement_device_type 'Bruker SMART 1000 CCD diffractometer'
_diffrn_measurement_method '\w scans'
_diffrn_radiation_monochromator graphite
_diffrn_radiation_source 'fine-focus sealed tube'
_diffrn_radiation_type MoK\a
_diffrn_radiation_wavelength 0.71073
_diffrn_reflns_av_R_equivalents 0.0325
_diffrn_reflns_av_sigmaI/netI 0.0263
_diffrn_reflns_limit_h_max 9
_diffrn_reflns_limit_h_min -8
_diffrn_reflns_limit_k_max 13
_diffrn_reflns_limit_k_min -13
_diffrn_reflns_limit_l_max 13
_diffrn_reflns_limit_l_min -13
_diffrn_reflns_number 6876
_diffrn_reflns_theta_full 27.00
_diffrn_reflns_theta_max 28.26
_diffrn_reflns_theta_min 2.00
_diffrn_standards_decay_% 0.02
_diffrn_standards_number 133
_exptl_absorpt_coefficient_mu 0.457
_exptl_absorpt_correction_T_max 0.869
_exptl_absorpt_correction_T_min 0.773
_exptl_absorpt_correction_type gaussian
_exptl_absorpt_process_details
;
(XPREP; Coppens <i>et al.</i>,  1965;  Siemens, 1995)
;
_exptl_crystal_colour colorless
_exptl_crystal_density_diffrn 1.459
_exptl_crystal_density_method 'not measured'
_exptl_crystal_description prism
_exptl_crystal_F_000 316
_exptl_crystal_size_max 0.634
_exptl_crystal_size_mid 0.438
_exptl_crystal_size_min 0.411
_refine_diff_density_max 0.336
_refine_diff_density_min -0.266
_refine_ls_extinction_method none
_refine_ls_goodness_of_fit_ref 1.056
_refine_ls_hydrogen_treatment constr
_refine_ls_matrix_type full
_refine_ls_number_parameters 181
_refine_ls_number_reflns 3188
_refine_ls_number_restraints 0
_refine_ls_restrained_S_all 1.056
_refine_ls_R_factor_all 0.0325
_refine_ls_R_factor_gt 0.0309
_refine_ls_shift/su_max 0.002
_refine_ls_shift/su_mean 0.000
_refine_ls_structure_factor_coef Fsqd
_refine_ls_weighting_details 'calc w=1/[\s^2^(Fo^2^)+(0.0510P)^2^+0.1729P] where P=(Fo^2^+2Fc^2^)/3'
_refine_ls_weighting_scheme calc
_refine_ls_wR_factor_gt 0.0871
_refine_ls_wR_factor_ref 0.0886
_reflns_number_gt 2992
_reflns_number_total 3188
_reflns_threshold_expression I>2\s(I)
_cod_data_source_file hk2402.cif
_cod_data_source_block I
_cod_depositor_comments
;
The following automatic conversions were performed:
'_exptl_absorpt_correction_type' value 'Gaussian' changed to 'gaussian'
according to '/home/saulius/struct/CIF-dictionaries/cif_core.dic'
dictionary named 'cif_core.dic' version 2.4.1 from 2010-06-29.

Automatic conversion script
Id: cif_fix_enum 1527 2010-12-29 10:47:43Z saulius 

The following automatic conversions were performed:

'_exptl_absorpt_correction_type' value 'Gaussian' changed to
'gaussian' according to
/home/saulius/struct/CIF-dictionaries/cif_core.dic dictionary named
'cif_core.dic' version 2.4.1 from 2010-06-29.

Automatic conversion script
Id: cif_fix_values 1715 2011-07-08 13:25:40Z adriana 
;
_cod_original_cell_volume 694.70(19)
_cod_database_code 2217123
_cod_database_fobs_code 2217123

loop_
_symmetry_equiv_pos_as_xyz
'x, y, z'
'-x, -y, -z'

loop_
_atom_site_type_symbol
_atom_site_label
_atom_site_fract_x
_atom_site_fract_y
_atom_site_fract_z
_atom_site_U_iso_or_equiv
_atom_site_adp_type
_atom_site_calc_flag
_atom_site_refinement_flags
_atom_site_occupancy
Cl Cl1 -0.33151(5) 0.87520(3) 1.11085(3) 0.03317(10) Uani d . 1
Cl Cl2 0.19414(5) 1.02485(3) 0.31142(3) 0.03303(10) Uani d . 1
N N1 0.43135(15) 0.61940(11) 0.81861(11) 0.0288(2) Uani d . 1
N N2 0.19355(15) 0.52439(10) 0.65450(10) 0.0249(2) Uani d . 1
C C1 0.24125(17) 0.67773(12) 0.88354(11) 0.0256(2) Uani d . 1
C C2 0.23827(19) 0.77730(13) 0.96964(13) 0.0300(3) Uani d . 1
H H2 0.3590 0.8039 0.9806 0.036 Uiso calc R 1
C C3 0.0642(2) 0.83825(12) 1.03940(12) 0.0297(3) Uani d . 1
H H3 0.0645 0.9057 1.0981 0.036 Uiso calc R 1
C C4 -0.11108(18) 0.79898(12) 1.02196(11) 0.0261(2) Uani d . 1
C C5 -0.11437(17) 0.70205(12) 0.93531(11) 0.0242(2) Uani d . 1
H H5 -0.2366 0.6777 0.9238 0.029 Uiso calc R 1
C C6 0.06195(17) 0.64005(11) 0.86481(11) 0.0231(2) Uani d . 1
C C7 0.04879(17) 0.53679(12) 0.76854(11) 0.0247(2) Uani d . 1
H H7A 0.0654 0.4472 0.8169 0.030 Uiso calc R 1
H H7B -0.0876 0.5605 0.7367 0.030 Uiso calc R 1
C C8 0.19502(17) 0.64895(11) 0.57911(11) 0.0229(2) Uani d . 1
C C9 0.05736(18) 0.68840(12) 0.48295(11) 0.0250(2) Uani d . 1
H H9 -0.0354 0.6346 0.4732 0.030 Uiso calc R 1
C C10 0.05307(18) 0.80449(12) 0.40135(11) 0.0267(2) Uani d . 1
H H10 -0.0423 0.8310 0.3370 0.032 Uiso calc R 1
C C11 0.19158(18) 0.88103(12) 0.41608(11) 0.0256(2) Uani d . 1
C C12 0.32586(18) 0.84588(12) 0.51236(12) 0.0265(2) Uani d . 1
H H12 0.4170 0.9009 0.5220 0.032 Uiso calc R 1
C C13 0.32901(17) 0.73018(12) 0.59568(11) 0.0250(2) Uani d . 1
C C14 0.48177(18) 0.69776(14) 0.69929(13) 0.0317(3) Uani d . 1
H H14A 0.6103 0.6474 0.6582 0.038 Uiso calc R 1
H H14B 0.5042 0.7841 0.7254 0.038 Uiso calc R 1
C C15 0.47175(18) 0.47337(13) 0.80467(13) 0.0324(3) Uani d . 1
H H15A 0.4103 0.4303 0.8826 0.039 Uiso calc R 1
H H15B 0.6183 0.4358 0.8017 0.039 Uiso calc R 1
C C16 0.39027(19) 0.43836(13) 0.68131(13) 0.0319(3) Uani d . 1
H H16A 0.4863 0.4477 0.6052 0.038 Uiso calc R 1
H H16B 0.3797 0.3428 0.6914 0.038 Uiso calc R 1

loop_
_atom_site_aniso_label
_atom_site_aniso_U_11
_atom_site_aniso_U_22
_atom_site_aniso_U_33
_atom_site_aniso_U_12
_atom_site_aniso_U_13
_atom_site_aniso_U_23
Cl1 0.03691(18) 0.03002(17) 0.03158(17) -0.00488(12) -0.00344(12) -0.00303(12)
Cl2 0.0492(2) 0.02418(16) 0.02644(16) -0.01157(13) -0.00413(12) 0.00531(11)
N1 0.0231(5) 0.0311(5) 0.0321(5) -0.0078(4) -0.0082(4) 0.0091(4)
N2 0.0270(5) 0.0203(5) 0.0266(5) -0.0053(4) -0.0019(4) 0.0024(4)
C1 0.0256(5) 0.0257(6) 0.0264(5) -0.0078(4) -0.0101(4) 0.0080(4)
C2 0.0314(6) 0.0291(6) 0.0333(6) -0.0125(5) -0.0160(5) 0.0065(5)
C3 0.0403(7) 0.0237(6) 0.0279(6) -0.0100(5) -0.0145(5) 0.0035(4)
C4 0.0316(6) 0.0228(5) 0.0231(5) -0.0051(4) -0.0069(4) 0.0042(4)
C5 0.0269(5) 0.0242(5) 0.0232(5) -0.0094(4) -0.0072(4) 0.0047(4)
C6 0.0264(5) 0.0219(5) 0.0223(5) -0.0085(4) -0.0075(4) 0.0055(4)
C7 0.0261(5) 0.0239(5) 0.0258(5) -0.0097(4) -0.0039(4) 0.0020(4)
C8 0.0253(5) 0.0198(5) 0.0231(5) -0.0048(4) -0.0006(4) 0.0001(4)
C9 0.0291(5) 0.0244(6) 0.0231(5) -0.0089(4) -0.0026(4) -0.0028(4)
C10 0.0326(6) 0.0266(6) 0.0213(5) -0.0064(5) -0.0058(4) -0.0006(4)
C11 0.0333(6) 0.0203(5) 0.0222(5) -0.0060(4) 0.0001(4) 0.0011(4)
C12 0.0277(5) 0.0252(6) 0.0277(6) -0.0096(4) -0.0012(4) 0.0009(4)
C13 0.0235(5) 0.0254(6) 0.0262(5) -0.0064(4) -0.0033(4) 0.0019(4)
C14 0.0240(5) 0.0366(7) 0.0358(7) -0.0120(5) -0.0081(5) 0.0104(5)
C15 0.0252(6) 0.0308(6) 0.0376(7) -0.0019(5) -0.0051(5) 0.0099(5)
C16 0.0311(6) 0.0236(6) 0.0367(6) -0.0012(5) 0.0003(5) 0.0053(5)

loop_
_atom_type_symbol
_atom_type_description
_atom_type_scat_dispersion_real
_atom_type_scat_dispersion_imag
_atom_type_scat_source
C C 0.0033 0.0016 'International Tables Vol C Tables 4.2.6.8 and 6.1.1.4'
H H 0.0000 0.0000 'International Tables Vol C Tables 4.2.6.8 and 6.1.1.4'
N N 0.0061 0.0033 'International Tables Vol C Tables 4.2.6.8 and 6.1.1.4'
Cl Cl 0.1484 0.1585 'International Tables Vol C Tables 4.2.6.8 and 6.1.1.4'

loop_
_geom_angle_atom_site_label_1
_geom_angle_atom_site_label_2
_geom_angle_atom_site_label_3
_geom_angle
C1 N1 C15 115.51(10)
C1 N1 C14 113.66(10)
C15 N1 C14 114.24(11)
C8 N2 C7 114.43(9)
C8 N2 C16 115.99(9)
C7 N2 C16 113.67(9)
C2 C1 C6 119.43(11)
C2 C1 N1 116.75(10)
C6 C1 N1 123.82(11)
C3 C2 C1 121.62(11)
C3 C2 H2 119.2
C1 C2 H2 119.2
C2 C3 C4 118.57(11)
C2 C3 H3 120.7
C4 C3 H3 120.7
C3 C4 C5 121.36(12)
C3 C4 Cl1 118.71(10)
C5 C4 Cl1 119.92(9)
C4 C5 C6 120.10(10)
C4 C5 H5 120.0
C6 C5 H5 120.0
C5 C6 C1 118.91(11)
C5 C6 C7 117.90(10)
C1 C6 C7 123.18(11)
N2 C7 C6 116.32(9)
N2 C7 H7A 108.2
C6 C7 H7A 108.2
N2 C7 H7B 108.2
C6 C7 H7B 108.2
H7A C7 H7B 107.4
C9 C8 C13 119.27(10)
C9 C8 N2 117.29(10)
C13 C8 N2 123.43(10)
C10 C9 C8 121.47(11)
C10 C9 H9 119.3
C8 C9 H9 119.3
C9 C10 C11 118.43(11)
C9 C10 H10 120.8
C11 C10 H10 120.8
C12 C11 C10 121.14(11)
C12 C11 Cl2 119.53(9)
C10 C11 Cl2 119.33(9)
C11 C12 C13 120.58(11)
C11 C12 H12 119.7
C13 C12 H12 119.7
C12 C13 C8 119.04(10)
C12 C13 C14 117.56(10)
C8 C13 C14 123.39(10)
N1 C14 C13 116.80(10)
N1 C14 H14A 108.1
C13 C14 H14A 108.1
N1 C14 H14B 108.1
C13 C14 H14B 108.1
H14A C14 H14B 107.3
N1 C15 C16 112.65(10)
N1 C15 H15A 109.1
C16 C15 H15A 109.1
N1 C15 H15B 109.1
C16 C15 H15B 109.1
H15A C15 H15B 107.8
N2 C16 C15 112.95(11)
N2 C16 H16A 109.0
C15 C16 H16A 109.0
N2 C16 H16B 109.0
C15 C16 H16B 109.0
H16A C16 H16B 107.8

loop_
_geom_bond_atom_site_label_1
_geom_bond_atom_site_label_2
_geom_bond_distance
Cl1 C4 1.7477(13)
Cl2 C11 1.7471(12)
N1 C1 1.4334(16)
N1 C15 1.4657(17)
N1 C14 1.4659(16)
N2 C8 1.4332(14)
N2 C7 1.4608(15)
N2 C16 1.4653(16)
C1 C2 1.3937(18)
C1 C6 1.4077(15)
C2 C3 1.3802(19)
C2 H2 0.9500
C3 C4 1.3865(17)
C3 H3 0.9500
C4 C5 1.3866(17)
C5 C6 1.3980(17)
C5 H5 0.9500
C6 C7 1.5230(16)
C7 H7A 0.9900
C7 H7B 0.9900
C8 C9 1.3968(16)
C8 C13 1.4043(16)
C9 C10 1.3882(17)
C9 H9 0.9500
C10 C11 1.3901(17)
C10 H10 0.9500
C11 C12 1.3795(17)
C12 C13 1.3956(16)
C12 H12 0.9500
C13 C14 1.5223(16)
C14 H14A 0.9900
C14 H14B 0.9900
C15 C16 1.5269(19)
C15 H15A 0.9900
C15 H15B 0.9900
C16 H16A 0.9900
C16 H16B 0.9900

loop_
_geom_torsion_atom_site_label_1
_geom_torsion_atom_site_label_2
_geom_torsion_atom_site_label_3
_geom_torsion_atom_site_label_4
_geom_torsion
C15 N1 C1 C2 140.54(11)
C14 N1 C1 C2 -84.57(13)
C15 N1 C1 C6 -39.47(15)
C14 N1 C1 C6 95.42(14)
C6 C1 C2 C3 1.36(18)
N1 C1 C2 C3 -178.64(11)
C1 C2 C3 C4 -0.33(18)
C2 C3 C4 C5 -0.88(18)
C2 C3 C4 Cl1 179.63(9)
C3 C4 C5 C6 1.03(17)
Cl1 C4 C5 C6 -179.48(8)
C4 C5 C6 C1 0.03(16)
C4 C5 C6 C7 -178.54(10)
C2 C1 C6 C5 -1.19(17)
N1 C1 C6 C5 178.82(10)
C2 C1 C6 C7 177.30(10)
N1 C1 C6 C7 -2.70(17)
C8 N2 C7 C6 -54.43(13)
C16 N2 C7 C6 82.00(12)
C5 C6 C7 N2 150.29(10)
C1 C6 C7 N2 -28.21(15)
C7 N2 C8 C9 -85.65(13)
C16 N2 C8 C9 138.96(11)
C7 N2 C8 C13 95.62(13)
C16 N2 C8 C13 -39.77(16)
C13 C8 C9 C10 1.50(18)
N2 C8 C9 C10 -177.27(10)
C8 C9 C10 C11 0.77(18)
C9 C10 C11 C12 -2.32(18)
C9 C10 C11 Cl2 178.13(9)
C10 C11 C12 C13 1.56(18)
Cl2 C11 C12 C13 -178.90(9)
C11 C12 C13 C8 0.77(18)
C11 C12 C13 C14 179.84(11)
C9 C8 C13 C12 -2.26(17)
N2 C8 C13 C12 176.43(10)
C9 C8 C13 C14 178.73(11)
N2 C8 C13 C14 -2.57(18)
C1 N1 C14 C13 -54.36(15)
C15 N1 C14 C13 81.12(14)
C12 C13 C14 N1 153.32(12)
C8 C13 C14 N1 -27.67(18)
C1 N1 C15 C16 86.66(13)
C14 N1 C15 C16 -47.97(14)
C8 N2 C16 C15 86.98(12)
C7 N2 C16 C15 -48.75(14)
N1 C15 C16 N2 -39.74(14)

loop_
_cod_related_entry_id
_cod_related_entry_database
_cod_related_entry_code
1 ChemSpider 21119609
